data_4322091
loop_
_publ_author_name
'Dianne D. Ellis'
'Samantha M. Couchman'
'John C. Jeffery'
'John M. Malget'
'F. Gordon A. Stone'

_publ_contact_author_address
; Department of Chemistry
  Baylor University
  PO Box 97348
  Waco
  TX, 76798-7348
;
_publ_contact_author_email Gordon_Stone@bearmail.baylor.edu
_publ_contact_author_fax '(254) 710 2403'
_publ_contact_author_name 'Prof. F. Gordon A. Stone'
_publ_contact_author_phone '(254) 710 4427'
_publ_section_title
;
 The Reagent [K(18-crown-6)][RuH(PPh3)2(\h5-7,8-C2B9H11)] as a Precursor
 to New Ruthenacarborane Complexes
;
_journal_name_full 'Inorganic Chemistry'
_journal_page_first 2981
_journal_page_last 2988
_journal_paper_doi 10.1021/ic990057q
_journal_volume 38
_journal_year 1999
_chemical_formula_moiety 'C43 H43 B9 Cl2 O4 P2 Ru2'
_chemical_formula_structural '[Ru~2~(\m-H)(PPh~3~)~2~(CO)~4~(C~2~B~9~H~10~)].CH~2~Cl~2~'
_chemical_formula_sum 'C43 H43 B9 Cl2 O4 P2 Ru2'
_chemical_formula_weight 1056.04
_chemical_name_systematic
; 
 ? 
;
_space_group_IT_number 14
_symmetry_cell_setting monoclinic
_symmetry_space_group_name_Hall '-P 2ybc'
_symmetry_space_group_name_H-M 'P 1 21/c 1'
_atom_sites_solution_hydrogens geom
_atom_sites_solution_primary direct
_atom_sites_solution_secondary difmap
_audit_creation_method SHELXL
_cell_angle_alpha 90.00
_cell_angle_beta 90.737(11)
_cell_angle_gamma 90.00
_cell_formula_units_Z 4
_cell_length_a 10.9437(14)
_cell_length_b 17.901(4)
_cell_length_c 23.818(3)
_cell_measurement_reflns_used 133
_cell_measurement_temperature 173(2)
_cell_measurement_theta_max 50
_cell_measurement_theta_min 5
_cell_volume 4665.6(13)
_computing_cell_refinement 'SAINT (Siemens, 1995)'
_computing_data_collection 'SMART (Siemens, 1995)'
_computing_data_reduction 'SAINT (Siemens, 1995)'
_computing_molecular_graphics 'SHELXTL (Siemens, 1995)'
_computing_publication_material 'SHELXTL (Siemens, 1995)'
_computing_structure_refinement 'SHELXTL (Siemens, 1995)'
_computing_structure_solution 'SHELXTL (Siemens, 1995)'
_diffrn_ambient_temperature 173(2)
_diffrn_measurement_device 'Siemens SMART CCD Area Detector'
_diffrn_measurement_method '\w rotation with narrow frames'
_diffrn_radiation_monochromator graphite
_diffrn_radiation_source 'fine-focus sealed tube'
_diffrn_radiation_type MoK\a
_diffrn_radiation_wavelength 0.71073
_diffrn_reflns_av_R_equivalents 0.0313
_diffrn_reflns_av_sigmaI/netI 0.0422
_diffrn_reflns_limit_h_max 14
_diffrn_reflns_limit_h_min -14
_diffrn_reflns_limit_k_max 23
_diffrn_reflns_limit_k_min -22
_diffrn_reflns_limit_l_max 30
_diffrn_reflns_limit_l_min -25
_diffrn_reflns_number 29430
_diffrn_reflns_theta_max 27.48
_diffrn_reflns_theta_min 1.71
_diffrn_standards_decay_% none
_exptl_absorpt_coefficient_mu 0.872
_exptl_absorpt_correction_T_max 0.881325
_exptl_absorpt_correction_T_min 0.699648
_exptl_absorpt_correction_type 'SADABS (Sheldrick, 1995)'
_exptl_crystal_colour Orange
_exptl_crystal_density_diffrn 1.503
_exptl_crystal_description Prism
_exptl_crystal_F_000 2120
_exptl_crystal_size_max 0.6
_exptl_crystal_size_mid 0.2
_exptl_crystal_size_min 0.2
_refine_diff_density_max 0.730
_refine_diff_density_min -0.698
_refine_diff_density_rms 0.080
_refine_ls_extinction_method none
_refine_ls_goodness_of_fit_all 0.975
_refine_ls_goodness_of_fit_obs 1.028
_refine_ls_hydrogen_treatment 'see text'
_refine_ls_matrix_type full
_refine_ls_number_parameters 563
_refine_ls_number_reflns 10624
_refine_ls_number_restraints 0
_refine_ls_restrained_S_all 0.975
_refine_ls_restrained_S_obs 1.028
_refine_ls_R_factor_all 0.0466
_refine_ls_R_factor_obs 0.0289
_refine_ls_shift/esd_max 0.001
_refine_ls_shift/esd_mean 0.000
_refine_ls_structure_factor_coef Fsqd
_refine_ls_weighting_details 'w=1/[\s^2^(Fo^2^)+(0.0325P)^2^+0.0000P] where P=(Fo^2^+2Fc^2^)/3'
_refine_ls_weighting_scheme calc
_refine_ls_wR_factor_all 0.0668
_refine_ls_wR_factor_obs 0.0613
_reflns_number_observed 8181
_reflns_number_total 10624
_reflns_observed_criterion >2sigma(I)
_cod_data_source_file ic990057q_3.cif
_cod_data_source_block 6
_cod_depositor_comments
;
The following automatic conversions were performed:

'_refine_ls_weighting_scheme' value 'calc
w=1/[\s^2^(Fo^2^)+(0.0325P)^2^+0.0000P] where P=(Fo^2^+2Fc^2^)/3' was
changed to 'calc'. New tag '_refine_ls_weighting_details' was
created. The value of the new tag was set to
'w=1/[\s^2^(Fo^2^)+(0.0325P)^2^+0.0000P] where P=(Fo^2^+2Fc^2^)/3'.

Automatic conversion script
Id: cif_fix_values 3143 2015-03-26 13:38:13Z robertas 
;
_cod_original_sg_symbol_H-M 'P 21/c'
_cod_database_code 4322091

loop_
_symmetry_equiv_pos_as_xyz
'x, y, z'
'-x, y+1/2, -z+1/2'
'-x, -y, -z'
'x, -y-1/2, z-1/2'

loop_
_atom_site_aniso_label
_atom_site_aniso_U_11
_atom_site_aniso_U_22
_atom_site_aniso_U_33
_atom_site_aniso_U_23
_atom_site_aniso_U_13
_atom_site_aniso_U_12
Ru1 0.01339(9) 0.01830(9) 0.01457(9) 0.00045(7) -0.00130(7) 0.00033(7)
Ru2 0.01575(10) 0.01729(9) 0.01669(10) -0.00105(7) -0.00077(7) 0.00087(7)
C1 0.0206(12) 0.0196(12) 0.0205(12) -0.0009(9) -0.0001(10) 0.0044(9)
C2 0.0187(12) 0.0197(12) 0.0165(12) -0.0005(9) -0.0020(9) 0.0009(9)
B3 0.0175(13) 0.0172(13) 0.0160(13) -0.0013(9) -0.0004(10) 0.0010(10)
B4 0.0162(13) 0.0241(14) 0.0211(14) -0.0002(11) 0.0024(11) -0.0016(11)
B5 0.0151(13) 0.0260(15) 0.0244(15) 0.0002(11) 0.0019(11) 0.0020(11)
B6 0.026(2) 0.0250(15) 0.026(2) -0.0022(11) 0.0068(12) 0.0054(12)
B7 0.030(2) 0.0257(15) 0.0192(14) -0.0034(11) 0.0025(12) 0.0031(12)
B8 0.030(2) 0.0234(14) 0.0155(13) -0.0003(10) 0.0013(11) 0.0017(11)
B9 0.0249(15) 0.0247(15) 0.0213(14) 0.0010(11) 0.0064(12) 0.0018(11)
B10 0.0210(14) 0.0257(15) 0.028(2) -0.0013(12) 0.0070(11) 0.0019(11)
B11 0.030(2) 0.029(2) 0.0207(15) -0.0025(11) 0.0071(12) 0.0006(12)
P3 0.0165(3) 0.0195(3) 0.0168(3) 0.0012(2) -0.0011(2) -0.0001(2)
C311 0.0261(13) 0.0224(12) 0.0188(12) 0.0025(9) -0.0020(10) 0.0023(10)
C312 0.0294(15) 0.0298(14) 0.035(2) 0.0067(11) -0.0010(12) 0.0054(11)
C313 0.041(2) 0.042(2) 0.046(2) 0.0127(14) -0.0005(14) 0.0161(14)
C314 0.066(2) 0.030(2) 0.041(2) 0.0078(13) -0.006(2) 0.0185(15)
C315 0.062(2) 0.0231(15) 0.045(2) 0.0056(12) -0.012(2) -0.0005(14)
C316 0.036(2) 0.0246(14) 0.036(2) 0.0060(11) -0.0054(12) -0.0010(11)
C321 0.0182(12) 0.0277(13) 0.0170(12) 0.0013(9) -0.0013(9) 0.0009(10)
C322 0.044(2) 0.033(2) 0.0278(15) -0.0005(11) 0.0057(12) -0.0129(12)
C323 0.050(2) 0.042(2) 0.0251(15) 0.0077(12) 0.0100(13) -0.0112(14)
C324 0.040(2) 0.045(2) 0.0191(13) -0.0004(11) 0.0057(12) 0.0024(13)
C325 0.052(2) 0.0304(15) 0.0240(14) -0.0033(11) 0.0033(13) -0.0005(13)
C326 0.036(2) 0.0262(14) 0.0225(13) 0.0037(10) 0.0036(11) -0.0014(11)
C331 0.0167(12) 0.0178(11) 0.0222(12) 0.0038(9) -0.0001(9) -0.0023(9)
C332 0.0192(12) 0.0209(12) 0.0237(13) 0.0014(9) -0.0002(10) -0.0005(9)
C333 0.0271(14) 0.0225(13) 0.0249(13) -0.0001(10) -0.0034(10) -0.0042(10)
C334 0.0193(13) 0.0261(13) 0.040(2) 0.0018(11) -0.0079(11) -0.0022(10)
C335 0.0182(13) 0.0276(14) 0.042(2) -0.0043(11) 0.0015(11) 0.0028(10)
C336 0.0217(13) 0.0260(13) 0.0286(14) -0.0044(10) 0.0012(10) 0.0009(10)
C11 0.0212(13) 0.0282(13) 0.0221(13) 0.0045(10) 0.0005(10) -0.0021(10)
O11 0.0338(11) 0.0586(13) 0.0314(11) 0.0004(9) -0.0164(9) -0.0095(9)
P4 0.0176(3) 0.0201(3) 0.0196(3) -0.0018(2) 0.0010(2) -0.0002(2)
C411 0.0263(13) 0.0222(12) 0.0179(12) -0.0033(9) 0.0026(10) 0.0001(10)
C412 0.040(2) 0.031(2) 0.041(2) 0.0020(12) 0.0209(13) 0.0035(12)
C413 0.074(2) 0.028(2) 0.046(2) 0.0103(13) 0.031(2) 0.001(2)
C414 0.081(2) 0.027(2) 0.028(2) 0.0028(12) -0.003(2) 0.012(2)
C415 0.041(2) 0.030(2) 0.045(2) -0.0058(12) -0.0131(14) 0.0105(13)
C416 0.0283(14) 0.0227(13) 0.037(2) -0.0031(11) -0.0025(12) 0.0009(10)
C421 0.0196(12) 0.0172(12) 0.0264(13) -0.0028(9) 0.0023(10) -0.0010(9)
C422 0.0269(14) 0.037(2) 0.0245(14) -0.0016(11) -0.0007(11) -0.0077(11)
C423 0.043(2) 0.055(2) 0.029(2) 0.0068(13) 0.0038(13) -0.0208(14)
C424 0.0241(14) 0.044(2) 0.043(2) -0.0004(13) 0.0070(12) -0.0128(12)
C425 0.0209(13) 0.0277(14) 0.039(2) -0.0048(11) -0.0030(11) -0.0014(10)
C426 0.0248(13) 0.0266(13) 0.0242(13) -0.0015(10) -0.0006(10) 0.0012(10)
C431 0.0175(12) 0.0257(13) 0.0194(12) 0.0002(9) 0.0014(9) -0.0049(9)
C432 0.0232(13) 0.0288(14) 0.0327(15) -0.0084(11) -0.0005(11) 0.0000(10)
C433 0.0318(15) 0.0324(15) 0.033(2) -0.0129(11) 0.0015(12) -0.0032(12)
C434 0.036(2) 0.034(2) 0.0280(14) -0.0066(11) -0.0068(12) -0.0052(12)
C435 0.0315(15) 0.0300(14) 0.0298(14) 0.0020(11) -0.0091(12) -0.0005(11)
C436 0.0279(14) 0.0216(13) 0.0235(13) -0.0028(10) -0.0004(10) -0.0035(10)
C21 0.0234(13) 0.0213(12) 0.0192(12) 0.0010(9) 0.0012(10) 0.0054(10)
O21 0.0260(10) 0.0286(10) 0.0412(11) -0.0006(8) -0.0084(8) -0.0048(8)
C22 0.0245(13) 0.0231(13) 0.0232(13) -0.0054(10) 0.0028(10) 0.0026(10)
O22 0.0284(11) 0.0379(11) 0.0512(13) -0.0162(9) 0.0017(9) -0.0094(9)
C23 0.0234(13) 0.0213(12) 0.0264(14) -0.0024(10) -0.0023(10) 0.0024(10)
O23 0.0483(13) 0.0353(11) 0.0320(11) 0.0132(8) -0.0060(9) 0.0026(9)
C10 0.041(2) 0.044(2) 0.071(2) 0.005(2) 0.008(2) 0.0117(14)
Cl1 0.1171(9) 0.0423(5) 0.0545(6) -0.0072(4) 0.0226(5) -0.0045(5)
Cl2 0.0408(5) 0.0551(5) 0.0714(6) -0.0223(4) 0.0036(4) -0.0118(4)

loop_
_atom_site_label
_atom_site_type_symbol
_atom_site_fract_x
_atom_site_fract_y
_atom_site_fract_z
_atom_site_U_iso_or_equiv
_atom_site_thermal_displace_type
_atom_site_occupancy
_atom_site_calc_flag
_atom_site_refinement_flags
_atom_site_disorder_group
Ru1 Ru 0.37651(2) 0.182313(10) 0.359565(7) 0.01543(5) Uani 1 d . .
Ru2 Ru 0.26012(2) 0.326495(10) 0.331021(7) 0.01659(5) Uani 1 d . .
H3 H 0.2833(22) 0.2540(13) 0.3865(10) 0.035(7) Uiso 1 d . .
C1 C 0.4052(2) 0.09585(12) 0.29229(9) 0.0203(5) Uani 1 d . .
H1 H 0.3756(2) 0.04189(12) 0.31164(9) 0.024 Uiso 1 calc R .
C2 C 0.3071(2) 0.15785(12) 0.27307(9) 0.0183(5) Uani 1 d . .
H2 H 0.2070(2) 0.14638(12) 0.27733(9) 0.022 Uiso 1 calc R .
B3 B 0.3688(2) 0.24822(14) 0.28368(10) 0.0169(5) Uani 1 d . .
B4 B 0.5260(2) 0.23394(15) 0.30611(11) 0.0205(6) Uani 1 d . .
H4 H 0.5823(2) 0.27496(15) 0.33075(11) 0.025 Uiso 1 calc R .
B5 B 0.5411(2) 0.13376(15) 0.31443(11) 0.0218(6) Uani 1 d . .
H5 H 0.6041(2) 0.10763(15) 0.34625(11) 0.026 Uiso 1 calc R .
B6 B 0.5240(3) 0.0921(2) 0.24593(12) 0.0259(6) Uani 1 d . .
H6 H 0.5747(3) 0.0400(2) 0.23452(12) 0.031 Uiso 1 calc R .
B7 B 0.3737(3) 0.1073(2) 0.22058(11) 0.0248(6) Uani 1 d . .
H7 H 0.3260(3) 0.0660(2) 0.19262(11) 0.030 Uiso 1 calc R .
B8 B 0.3502(3) 0.20517(15) 0.21520(11) 0.0230(6) Uani 1 d . .
H8 H 0.2841(3) 0.22877(15) 0.18358(11) 0.028 Uiso 1 calc R .
B9 B 0.4887(3) 0.2512(2) 0.23358(11) 0.0236(6) Uani 1 d . .
H9 H 0.5153(3) 0.3049(2) 0.21290(11) 0.028 Uiso 1 calc R .
B10 B 0.5966(3) 0.1803(2) 0.25350(12) 0.0249(6) Uani 1 d . .
H10 H 0.6970(3) 0.1865(2) 0.24631(12) 0.030 Uiso 1 calc R .
B11 B 0.4928(3) 0.1653(2) 0.19635(12) 0.0265(6) Uani 1 d . .
H11 H 0.5243(3) 0.1629(2) 0.15183(12) 0.032 Uiso 1 calc R .
P3 P 0.25099(5) 0.10155(3) 0.41223(2) 0.01763(12) Uani 1 d . .
C311 C 0.3125(2) 0.00606(13) 0.41569(9) 0.0224(5) Uani 1 d . .
C312 C 0.4382(2) -0.00315(15) 0.42033(11) 0.0313(6) Uani 1 d . .
H31A H 0.4898(2) 0.03954(15) 0.42158(11) 0.038 Uiso 1 calc R .
C313 C 0.4895(3) -0.0740(2) 0.42317(12) 0.0428(7) Uani 1 d . .
H31B H 0.5755(3) -0.0795(2) 0.42693(12) 0.051 Uiso 1 calc R .
C314 C 0.4158(3) -0.1366(2) 0.42053(12) 0.0455(8) Uani 1 d . .
H31C H 0.4509(3) -0.1851(2) 0.42136(12) 0.055 Uiso 1 calc R .
C315 C 0.2906(3) -0.1279(2) 0.41669(12) 0.0434(7) Uani 1 d . .
H31D H 0.2395(3) -0.1708(2) 0.41571(12) 0.052 Uiso 1 calc R .
C316 C 0.2386(3) -0.05743(14) 0.41424(11) 0.0323(6) Uani 1 d . .
H31E H 0.1523(3) -0.05230(14) 0.41156(11) 0.039 Uiso 1 calc R .
C321 C 0.2203(2) 0.12246(13) 0.48620(9) 0.0210(5) Uani 1 d . .
C322 C 0.1686(3) 0.06935(15) 0.52136(11) 0.0349(6) Uani 1 d . .
H32A H 0.1482(3) 0.02144(15) 0.50689(11) 0.042 Uiso 1 calc R .
C323 C 0.1467(3) 0.0855(2) 0.57707(11) 0.0391(7) Uani 1 d . .
H32B H 0.1102(3) 0.0490(2) 0.60048(11) 0.047 Uiso 1 calc R .
C324 C 0.1778(2) 0.1545(2) 0.59873(11) 0.0344(6) Uani 1 d . .
H32C H 0.1646(2) 0.1653(2) 0.63723(11) 0.041 Uiso 1 calc R .
C325 C 0.2282(3) 0.20763(15) 0.56416(11) 0.0353(6) Uani 1 d . .
H32D H 0.2489(3) 0.25542(15) 0.57878(11) 0.042 Uiso 1 calc R .
C326 C 0.2486(2) 0.19168(14) 0.50821(10) 0.0283(6) Uani 1 d . .
H32E H 0.2827(2) 0.22889(14) 0.48465(10) 0.034 Uiso 1 calc R .
C331 C 0.0990(2) 0.08953(12) 0.38126(9) 0.0189(5) Uani 1 d . .
C332 C 0.0881(2) 0.05097(12) 0.33024(9) 0.0213(5) Uani 1 d . .
H33A H 0.1577(2) 0.02738(12) 0.31478(9) 0.026 Uiso 1 calc R .
C333 C -0.0234(2) 0.04690(13) 0.30212(10) 0.0249(5) Uani 1 d . .
H33B H -0.0295(2) 0.02117(13) 0.26732(10) 0.030 Uiso 1 calc R .
C334 C -0.1256(2) 0.08011(13) 0.32452(11) 0.0284(6) Uani 1 d . .
H33C H -0.2020(2) 0.07722(13) 0.30526(11) 0.034 Uiso 1 calc R .
C335 C -0.1162(2) 0.11777(14) 0.37532(11) 0.0294(6) Uani 1 d . .
H33D H -0.1867(2) 0.14017(14) 0.39096(11) 0.035 Uiso 1 calc R .
C336 C -0.0045(2) 0.12299(13) 0.40351(10) 0.0254(5) Uani 1 d . .
H33E H 0.0012(2) 0.14943(13) 0.43803(10) 0.031 Uiso 1 calc R .
C11 C 0.4775(2) 0.19879(13) 0.42117(10) 0.0238(5) Uani 1 d . .
O11 O 0.5485(2) 0.21121(11) 0.45616(8) 0.0414(5) Uani 1 d . .
P4 P 0.16018(5) 0.39978(3) 0.40376(2) 0.01911(13) Uani 1 d . .
C411 C 0.1013(2) 0.49057(13) 0.38024(9) 0.0221(5) Uani 1 d . .
C412 C 0.1817(3) 0.54033(15) 0.35516(11) 0.0372(7) Uani 1 d . .
H41A H 0.2648(3) 0.52656(15) 0.35040(11) 0.045 Uiso 1 calc R .
C413 C 0.1415(3) 0.6098(2) 0.33710(13) 0.0491(9) Uani 1 d . .
H41B H 0.1976(3) 0.6438(2) 0.32087(13) 0.059 Uiso 1 calc R .
C414 C 0.0210(3) 0.6298(2) 0.34250(11) 0.0453(8) Uani 1 d . .
H41C H -0.0064(3) 0.6770(2) 0.32917(11) 0.054 Uiso 1 calc R .
C415 C -0.0599(3) 0.58167(15) 0.36712(12) 0.0387(7) Uani 1 d . .
H41D H -0.1431(3) 0.59567(15) 0.37105(12) 0.046 Uiso 1 calc R .
C416 C -0.0199(2) 0.51238(13) 0.38632(11) 0.0293(6) Uani 1 d . .
H41E H -0.0760(2) 0.47952(13) 0.40379(11) 0.035 Uiso 1 calc R .
C421 C 0.0286(2) 0.35506(12) 0.43570(10) 0.0210(5) Uani 1 d . .
C422 C 0.0242(2) 0.33771(14) 0.49235(10) 0.0295(6) Uani 1 d . .
H42A H 0.0912(2) 0.35024(14) 0.51631(10) 0.035 Uiso 1 calc R .
C423 C -0.0774(3) 0.3021(2) 0.51441(12) 0.0422(7) Uani 1 d . .
H42B H -0.0786(3) 0.2894(2) 0.55312(12) 0.051 Uiso 1 calc R .
C424 C -0.1764(2) 0.2851(2) 0.48039(12) 0.0369(7) Uani 1 d . .
H42C H -0.2462(2) 0.2617(2) 0.49578(12) 0.044 Uiso 1 calc R .
C425 C -0.1739(2) 0.30230(13) 0.42400(11) 0.0292(6) Uani 1 d . .
H42D H -0.2421(2) 0.29072(13) 0.40053(11) 0.035 Uiso 1 calc R .
C426 C -0.0723(2) 0.33628(13) 0.40159(10) 0.0252(5) Uani 1 d . .
H42E H -0.0706(2) 0.34709(13) 0.36255(10) 0.030 Uiso 1 calc R .
C431 C 0.2591(2) 0.42498(13) 0.46346(9) 0.0209(5) Uani 1 d . .
C432 C 0.2392(2) 0.48862(14) 0.49568(10) 0.0282(6) Uani 1 d . .
H43A H 0.1746(2) 0.52182(14) 0.48596(10) 0.034 Uiso 1 calc R .
C433 C 0.3137(2) 0.50377(15) 0.54209(11) 0.0324(6) Uani 1 d . .
H43B H 0.3007(2) 0.54774(15) 0.56353(11) 0.039 Uiso 1 calc R .
C434 C 0.4064(2) 0.45529(14) 0.55711(11) 0.0327(6) Uani 1 d . .
H43C H 0.4557(2) 0.46532(14) 0.58936(11) 0.039 Uiso 1 calc R .
C435 C 0.4277(2) 0.39227(14) 0.52543(10) 0.0305(6) Uani 1 d . .
H43D H 0.4917(2) 0.35894(14) 0.53573(10) 0.037 Uiso 1 calc R .
C436 C 0.3553(2) 0.37766(13) 0.47843(10) 0.0244(5) Uani 1 d . .
H43E H 0.3715(2) 0.33485(13) 0.45617(10) 0.029 Uiso 1 calc R .
C21 C 0.1162(2) 0.26988(13) 0.30904(9) 0.0213(5) Uani 1 d . .
O21 O 0.0343(2) 0.23589(9) 0.29422(7) 0.0320(4) Uani 1 d . .
C22 C 0.4142(2) 0.37839(13) 0.34701(10) 0.0236(5) Uani 1 d . .
O22 O 0.5006(2) 0.41166(10) 0.35488(8) 0.0392(5) Uani 1 d . .
C23 C 0.2396(2) 0.38902(13) 0.26745(10) 0.0237(5) Uani 1 d . .
O23 O 0.2313(2) 0.42397(10) 0.22784(8) 0.0386(5) Uani 1 d . .
C10 C 0.2070(3) -0.1609(2) 0.26775(15) 0.0522(9) Uani 1 d . .
H1A H 0.2762(3) -0.1678(2) 0.29444(15) 0.063 Uiso 1 calc R .
H1B H 0.2042(3) -0.2049(2) 0.24263(15) 0.063 Uiso 1 calc R .
Cl1 Cl 0.23226(11) -0.08097(5) 0.22781(4) 0.0711(3) Uani 1 d . .
Cl2 Cl 0.07033(7) -0.15597(5) 0.30541(4) 0.0558(2) Uani 1 d . .

loop_
_atom_type_symbol
_atom_type_description
_atom_type_scat_dispersion_real
_atom_type_scat_dispersion_imag
_atom_type_scat_source
C C 0.0033 0.0016 'International Tables Vol C Tables 4.2.6.8 and 6.1.1.4'
H H 0.0000 0.0000 'International Tables Vol C Tables 4.2.6.8 and 6.1.1.4'
B B 0.0013 0.0007 'International Tables Vol C Tables 4.2.6.8 and 6.1.1.4'
O O 0.0106 0.0060 'International Tables Vol C Tables 4.2.6.8 and 6.1.1.4'
P P 0.1023 0.0942 'International Tables Vol C Tables 4.2.6.8 and 6.1.1.4'
Ru Ru -1.2594 0.8363 'International Tables Vol C Tables 4.2.6.8 and 6.1.1.4'
Cl Cl 0.1484 0.1585 'International Tables Vol C Tables 4.2.6.8 and 6.1.1.4'

loop_
_geom_angle_atom_site_label_1
_geom_angle_atom_site_label_2
_geom_angle_atom_site_label_3
_geom_angle
_geom_angle_site_symmetry_1
_geom_angle_site_symmetry_3
_geom_angle_publ_flag
H3 Ru1 C11 86.4(8) . . yes
H3 Ru1 B3 83.7(8) . . yes
C11 Ru1 B3 126.41(10) . . yes
H3 Ru1 C2 106.7(8) . . yes
C11 Ru1 C2 163.20(10) . . yes
B3 Ru1 C2 47.53(9) . . yes
H3 Ru1 C1 147.6(8) . . yes
C11 Ru1 C1 125.91(9) . . yes
B3 Ru1 C1 77.54(9) . . yes
C2 Ru1 C1 42.01(8) . . yes
H3 Ru1 B5 155.7(8) . . yes
C11 Ru1 B5 88.12(10) . . yes
B3 Ru1 B5 80.58(10) . . yes
C2 Ru1 B5 75.61(9) . . yes
C1 Ru1 B5 44.35(9) . . yes
H3 Ru1 B4 109.3(8) . . yes
C11 Ru1 B4 87.28(10) . . yes
B3 Ru1 B4 48.10(9) . . yes
C2 Ru1 B4 78.59(9) . . yes
C1 Ru1 B4 76.92(9) . . yes
B5 Ru1 B4 46.78(9) . . yes
H3 Ru1 P3 84.8(8) . . yes
C11 Ru1 P3 91.26(7) . . yes
B3 Ru1 P3 139.57(7) . . yes
C2 Ru1 P3 100.17(6) . . yes
C1 Ru1 P3 92.55(6) . . yes
B5 Ru1 P3 118.97(7) . . yes
B4 Ru1 P3 165.70(7) . . yes
H3 Ru1 Ru2 36.8(8) . . yes
C11 Ru1 Ru2 107.15(7) . . yes
B3 Ru1 Ru2 46.98(7) . . yes
C2 Ru1 Ru2 79.52(6) . . yes
C1 Ru1 Ru2 120.02(6) . . yes
B5 Ru1 Ru2 124.42(7) . . yes
B4 Ru1 Ru2 80.09(7) . . yes
P3 Ru1 Ru2 113.86(2) . . yes
H3 Ru2 C23 172.0(8) . . yes
H3 Ru2 C21 86.0(7) . . yes
C23 Ru2 C21 90.33(10) . . yes
H3 Ru2 C22 94.8(7) . . yes
C23 Ru2 C22 88.16(10) . . yes
C21 Ru2 C22 174.11(9) . . yes
H3 Ru2 B3 81.3(8) . . yes
C23 Ru2 B3 91.50(10) . . yes
C21 Ru2 B3 88.32(9) . . yes
C22 Ru2 B3 86.03(9) . . yes
H3 Ru2 P4 86.0(8) . . yes
C23 Ru2 P4 101.55(7) . . yes
C21 Ru2 P4 95.90(7) . . yes
C22 Ru2 P4 89.98(7) . . yes
B3 Ru2 P4 166.23(7) . . yes
H3 Ru2 Ru1 34.5(8) . . yes
C23 Ru2 Ru1 138.30(7) . . yes
C21 Ru2 Ru1 87.23(7) . . yes
C22 Ru2 Ru1 90.12(7) . . yes
B3 Ru2 Ru1 46.84(7) . . yes
P4 Ru2 Ru1 120.11(2) . . yes
C2 C1 B5 112.9(2) . . ?
C2 C1 B6 110.6(2) . . ?
B5 C1 B6 63.4(2) . . ?
C2 C1 B7 61.22(14) . . ?
B5 C1 B7 114.4(2) . . ?
B6 C1 B7 61.2(2) . . ?
C2 C1 Ru1 68.24(11) . . yes
B5 C1 Ru1 68.71(12) . . yes
B6 C1 Ru1 126.7(2) . . yes
B7 C1 Ru1 125.88(14) . . yes
C1 C2 B8 112.7(2) . . ?
C1 C2 B7 63.51(15) . . ?
B8 C2 B7 62.85(15) . . ?
C1 C2 B3 109.8(2) . . ?
B8 C2 B3 63.16(14) . . ?
B7 C2 B3 114.9(2) . . ?
C1 C2 Ru1 69.76(11) . . yes
B8 C2 Ru1 124.05(15) . . yes
B7 C2 Ru1 129.4(2) . . yes
B3 C2 Ru1 64.14(10) . . yes
C2 B3 B9 102.4(2) . . ?
C2 B3 B8 56.28(13) . . ?
B9 B3 B8 59.14(15) . . ?
C2 B3 B4 105.8(2) . . ?
B9 B3 B4 59.90(15) . . ?
B8 B3 B4 107.5(2) . . ?
C2 B3 Ru1 68.33(11) . . yes
B9 B3 Ru1 123.7(2) . . yes
B8 B3 Ru1 121.6(2) . . yes
B4 B3 Ru1 69.48(12) . . yes
C2 B3 Ru2 117.05(15) . . yes
B9 B3 Ru2 137.9(2) . . yes
B8 B3 Ru2 133.4(2) . . yes
B4 B3 Ru2 117.61(15) . . yes
Ru1 B3 Ru2 86.18(9) . . yes
B10 B4 B9 60.5(2) . . ?
B10 B4 B5 59.94(15) . . ?
B9 B4 B5 107.2(2) . . ?
B10 B4 B3 106.8(2) . . ?
B9 B4 B3 59.30(15) . . ?
B5 B4 B3 104.9(2) . . ?
B10 B4 Ru1 120.0(2) . . yes
B9 B4 Ru1 116.8(2) . . yes
B5 B4 Ru1 66.61(12) . . yes
B3 B4 Ru1 62.42(11) . . yes
C1 B5 B10 103.8(2) . . ?
C1 B5 B6 58.46(15) . . ?
B10 B5 B6 59.3(2) . . ?
C1 B5 B4 106.3(2) . . ?
B10 B5 B4 58.72(15) . . ?
B6 B5 B4 107.6(2) . . ?
C1 B5 Ru1 66.94(11) . . ?
B10 B5 Ru1 118.9(2) . . yes
B6 B5 Ru1 120.7(2) . . yes
B4 B5 Ru1 66.61(12) . . yes
C1 B6 B7 60.31(15) . . ?
C1 B6 B10 104.0(2) . . ?
B7 B6 B10 108.1(2) . . ?
C1 B6 B11 104.8(2) . . ?
B7 B6 B11 59.6(2) . . ?
B10 B6 B11 59.9(2) . . ?
C1 B6 B5 58.16(14) . . ?
B7 B6 B5 109.4(2) . . ?
B10 B6 B5 59.9(2) . . ?
B11 B6 B5 108.1(2) . . ?
C2 B7 C1 55.27(13) . . ?
C2 B7 B6 103.6(2) . . ?
C1 B7 B6 58.49(15) . . ?
C2 B7 B11 104.5(2) . . ?
C1 B7 B11 104.5(2) . . ?
B6 B7 B11 61.0(2) . . ?
C2 B7 B8 57.93(14) . . ?
C1 B7 B8 102.3(2) . . ?
B6 B7 B8 108.1(2) . . ?
B11 B7 B8 60.3(2) . . ?
C2 B8 B7 59.22(14) . . ?
C2 B8 B9 106.1(2) . . ?
B7 B8 B9 108.5(2) . . ?
C2 B8 B11 105.0(2) . . ?
B7 B8 B11 59.7(2) . . ?
B9 B8 B11 60.0(2) . . ?
C2 B8 B3 60.57(14) . . ?
B7 B8 B3 109.9(2) . . ?
B9 B8 B3 59.67(15) . . ?
B11 B8 B3 108.0(2) . . ?
B8 B9 B11 60.1(2) . . ?
B8 B9 B3 61.19(15) . . ?
B11 B9 B3 109.3(2) . . ?
B8 B9 B10 107.1(2) . . ?
B11 B9 B10 59.9(2) . . ?
B3 B9 B10 106.8(2) . . ?
B8 B9 B4 109.8(2) . . ?
B11 B9 B4 108.9(2) . . ?
B3 B9 B4 60.80(14) . . ?
B10 B9 B4 58.87(15) . . ?
B4 B10 B6 110.9(2) . . ?
B4 B10 B11 110.1(2) . . ?
B6 B10 B11 60.5(2) . . ?
B4 B10 B5 61.34(15) . . ?
B6 B10 B5 60.7(2) . . ?
B11 B10 B5 109.3(2) . . ?
B4 B10 B9 60.67(15) . . ?
B6 B10 B9 108.1(2) . . ?
B11 B10 B9 59.6(2) . . ?
B5 B10 B9 108.4(2) . . ?
B7 B11 B9 108.8(2) . . ?
B7 B11 B8 60.0(2) . . ?
B9 B11 B8 59.9(2) . . ?
B7 B11 B10 107.7(2) . . ?
B9 B11 B10 60.5(2) . . ?
B8 B11 B10 107.4(2) . . ?
B7 B11 B6 59.4(2) . . ?
B9 B11 B6 108.0(2) . . ?
B8 B11 B6 106.7(2) . . ?
B10 B11 B6 59.6(2) . . ?
C331 P3 C321 103.58(10) . . ?
C331 P3 C311 103.88(10) . . ?
C321 P3 C311 102.59(10) . . ?
C331 P3 Ru1 112.99(7) . . yes
C321 P3 Ru1 119.93(8) . . yes
C311 P3 Ru1 112.16(8) . . yes
C312 C311 C316 118.6(2) . . ?
C312 C311 P3 118.4(2) . . ?
C316 C311 P3 123.0(2) . . ?
C313 C312 C311 120.8(3) . . ?
C314 C313 C312 120.2(3) . . ?
C313 C314 C315 119.4(3) . . ?
C314 C315 C316 120.8(3) . . ?
C315 C316 C311 120.2(3) . . ?
C326 C321 C322 118.4(2) . . ?
C326 C321 P3 120.3(2) . . ?
C322 C321 P3 121.3(2) . . ?
C323 C322 C321 120.8(2) . . ?
C324 C323 C322 120.0(2) . . ?
C325 C324 C323 119.6(2) . . ?
C324 C325 C326 120.3(3) . . ?
C321 C326 C325 120.9(2) . . ?
C336 C331 C332 118.8(2) . . ?
C336 C331 P3 122.5(2) . . ?
C332 C331 P3 118.4(2) . . ?
C333 C332 C331 120.6(2) . . ?
C334 C333 C332 120.2(2) . . ?
C333 C334 C335 119.7(2) . . ?
C334 C335 C336 120.6(2) . . ?
C335 C336 C331 120.1(2) . . ?
O11 C11 Ru1 173.7(2) . . yes
C421 P4 C431 104.27(11) . . ?
C421 P4 C411 103.92(11) . . ?
C431 P4 C411 102.75(11) . . ?
C421 P4 Ru2 115.06(8) . . yes
C431 P4 Ru2 114.65(8) . . yes
C411 P4 Ru2 114.71(8) . . yes
C412 C411 C416 118.3(2) . . ?
C412 C411 P4 118.5(2) . . ?
C416 C411 P4 123.3(2) . . ?
C413 C412 C411 120.5(3) . . ?
C414 C413 C412 120.4(3) . . ?
C415 C414 C413 120.1(3) . . ?
C414 C415 C416 119.9(3) . . ?
C415 C416 C411 120.8(3) . . ?
C422 C421 C426 118.3(2) . . ?
C422 C421 P4 122.8(2) . . ?
C426 C421 P4 118.9(2) . . ?
C421 C422 C423 120.5(2) . . ?
C424 C423 C422 120.3(3) . . ?
C423 C424 C425 119.9(2) . . ?
C424 C425 C426 120.1(2) . . ?
C425 C426 C421 120.9(2) . . ?
C432 C431 C436 118.6(2) . . ?
C432 C431 P4 122.3(2) . . ?
C436 C431 P4 119.1(2) . . ?
C433 C432 C431 120.2(2) . . ?
C434 C433 C432 120.3(2) . . ?
C433 C434 C435 120.1(2) . . ?
C434 C435 C436 119.8(2) . . ?
C435 C436 C431 120.9(2) . . ?
O21 C21 Ru2 177.2(2) . . yes
O22 C22 Ru2 176.3(2) . . yes
O23 C23 Ru2 176.4(2) . . yes
Cl1 C10 Cl2 112.3(2) . . ?

loop_
_geom_bond_atom_site_label_1
_geom_bond_atom_site_label_2
_geom_bond_distance
_geom_bond_site_symmetry_2
_geom_bond_publ_flag
Ru1 H3 1.76(2) . yes
Ru1 C11 1.850(2) . yes
Ru1 B3 2.159(3) . yes
Ru1 C2 2.230(2) . yes
Ru1 C1 2.253(2) . yes
Ru1 B5 2.281(3) . yes
Ru1 B4 2.282(3) . yes
Ru1 P3 2.3653(7) . yes
Ru1 Ru2 2.9536(6) . yes
Ru2 H3 1.87(2) . yes
Ru2 C23 1.894(2) . yes
Ru2 C21 1.939(2) . yes
Ru2 C22 1.958(2) . yes
Ru2 B3 2.164(3) . yes
Ru2 P4 2.4428(7) . yes
C1 C2 1.607(3) . ?
C1 B5 1.712(3) . ?
C1 B6 1.717(4) . ?
C1 B7 1.750(3) . ?
C2 B8 1.690(3) . ?
C2 B7 1.714(3) . ?
C2 B3 1.770(3) . ?
B3 B9 1.786(4) . ?
B3 B8 1.813(4) . ?
B3 B4 1.813(3) . ?
B4 B10 1.764(4) . ?
B4 B9 1.797(4) . ?
B4 B5 1.811(4) . ?
B5 B10 1.787(4) . ?
B5 B6 1.801(4) . ?
B6 B7 1.765(4) . ?
B6 B10 1.776(4) . ?
B6 B11 1.794(4) . ?
B7 B11 1.768(4) . ?
B7 B8 1.775(4) . ?
B8 B9 1.776(4) . ?
B8 B11 1.779(4) . ?
B9 B11 1.777(4) . ?
B9 B10 1.793(4) . ?
B10 B11 1.782(4) . ?
P3 C331 1.824(2) . ?
P3 C321 1.836(2) . ?
P3 C311 1.839(2) . ?
C311 C312 1.389(3) . ?
C311 C316 1.395(3) . ?
C312 C313 1.388(4) . ?
C313 C314 1.381(4) . ?
C314 C315 1.381(4) . ?
C315 C316 1.385(4) . ?
C321 C326 1.379(3) . ?
C321 C322 1.392(3) . ?
C322 C323 1.382(4) . ?
C323 C324 1.381(4) . ?
C324 C325 1.377(4) . ?
C325 C326 1.384(3) . ?
C331 C336 1.392(3) . ?
C331 C332 1.401(3) . ?
C332 C333 1.386(3) . ?
C333 C334 1.380(3) . ?
C334 C335 1.388(3) . ?
C335 C336 1.390(3) . ?
C11 O11 1.153(3) . yes
P4 C421 1.823(2) . ?
P4 C431 1.832(2) . ?
P4 C411 1.833(2) . ?
C411 C412 1.392(3) . ?
C411 C416 1.392(3) . ?
C412 C413 1.385(4) . ?
C413 C414 1.375(4) . ?
C414 C415 1.372(4) . ?
C415 C416 1.391(3) . ?
C421 C422 1.386(3) . ?
C421 C426 1.403(3) . ?
C422 C423 1.391(4) . ?
C423 C424 1.378(4) . ?
C424 C425 1.378(4) . ?
C425 C426 1.381(3) . ?
C431 C432 1.392(3) . ?
C431 C436 1.394(3) . ?
C432 C433 1.392(3) . ?
C433 C434 1.379(4) . ?
C434 C435 1.379(3) . ?
C435 C436 1.388(3) . ?
C21 O21 1.136(3) . yes
C22 O22 1.131(3) . yes
C23 O23 1.135(3) . yes
C10 Cl1 1.742(3) . ?
C10 Cl2 1.756(3) . ?
